data_2022059
loop_
_publ_author_name
'Jha, Kunal Kumar'
'Gruza, Barbara'
'Kumar, Prashant'
'Chodkiewicz, Michal Leszek'
'Dominiak, Paulina Maria'

_publ_section_title
;
 TAAM: a reliable and user friendly tool for hydrogen-atom location using
 routine X-ray diffraction data
;
_journal_issue 3
_journal_name_full 'Acta Crystallographica Section B Structural Science, Crystal Engineering and Materials'
_journal_paper_doi 10.1107/S2052520620002917
_journal_volume 76
_journal_year 2020
_chemical_absolute_configuration unk
_chemical_formula_moiety 'C5 H10 N2 O3'
_chemical_formula_sum 'C5 H10 N2 O3'
_chemical_formula_weight 146.15
_space_group_crystal_system orthorhombic
_space_group_IT_number 19
_space_group_name_Hall 'P 2ac 2ab'
_space_group_name_H-M_alt 'P 21 21 21'
_symmetry_Int_Tables_number 19
_audit_creation_date 2020-02-05
_audit_creation_method
;
Olex2 1.2
(compiled 2018.05.29 svn.r3508 for OlexSys, GUI svn.r5506)
;
_cell_angle_alpha 90
_cell_angle_beta 90
_cell_angle_gamma 90
_cell_formula_units_Z 4
_cell_length_a 7.4583(16)
_cell_length_b 9.4892(19)
_cell_length_c 9.7301(19)
_cell_measurement_temperature 12(2)
_cell_volume 688.6(2)
_computing_molecular_graphics 'Olex2 (Dolomanov et al., 2009)'
_computing_publication_material 'Olex2 (Dolomanov et al., 2009)'
_computing_structure_refinement 'olex2.refine (Bourhis et al., 2015)'
_diffrn_ambient_temperature 12(2)
_diffrn_measured_fraction_theta_full 0.9427
_diffrn_measured_fraction_theta_max 0.9427
_diffrn_measurement_device_type 'Bruker Smart CCD'
_diffrn_radiation_type synchrotron
_diffrn_radiation_wavelength 0.52590
_diffrn_reflns_av_R_equivalents 0.0253
_diffrn_reflns_av_unetI/netI 0.0260
_diffrn_reflns_limit_h_max 11
_diffrn_reflns_limit_h_min -10
_diffrn_reflns_limit_k_max 14
_diffrn_reflns_limit_k_min -13
_diffrn_reflns_limit_l_max 14
_diffrn_reflns_limit_l_min -14
_diffrn_reflns_number 8493
_diffrn_reflns_theta_full 26.4963
_diffrn_reflns_theta_max 26.50
_diffrn_reflns_theta_min 3.47
_exptl_absorpt_coefficient_mu 0.116
_exptl_crystal_density_diffrn 1.4095
_exptl_crystal_F_000 312.1923
_refine_diff_density_max 0.1270
_refine_diff_density_min -0.1467
_refine_diff_density_rms 0.0528
_refine_ls_abs_structure_details 'Flack, H. D. (1983). Acta Cryst. A39, 876-881.'
_refine_ls_abs_structure_Flack 0.1(3)
_refine_ls_d_res_high 0.7965
_refine_ls_d_res_low 5.8638
_refine_ls_goodness_of_fit_ref 1.1768
_refine_ls_hydrogen_treatment refall
_refine_ls_matrix_type full
_refine_ls_number_constraints 0
_refine_ls_number_parameters 181
_refine_ls_number_reflns 1349
_refine_ls_number_restraints 0
_refine_ls_restrained_S_all 1.1768
_refine_ls_R_factor_all 0.0129
_refine_ls_R_factor_gt 0.0129
_refine_ls_shift/su_max 0.0001
_refine_ls_shift/su_mean 0.0000
_refine_ls_structure_factor_coef Fsqd
_refine_ls_weighting_details 'w=1/[\s^2^(Fo^2^)+(0.0117P)^2^] where P=(Fo^2^+2Fc^2^)/3'
_refine_ls_weighting_scheme calc
_refine_ls_wR_factor_gt 0.0277
_refine_ls_wR_factor_ref 0.0277
_reflns_Friedel_coverage 0.955
_reflns_limit_h_max 9
_reflns_limit_h_min -9
_reflns_limit_k_max 11
_reflns_limit_k_min -11
_reflns_limit_l_max 12
_reflns_limit_l_min -12
_reflns_number_gt 1349
_reflns_number_total 1349
_reflns_threshold_expression I>=2u(I)
_cod_data_source_file 23TAAMANIS08omitted.cif
_cod_data_source_block 23TAAMANIS08omitted
_cod_original_sg_symbol_Hall ' P 2ac 2ab'
_cod_database_code 2022059
_olex2_refinement_description
;
;
_olex2_submission_special_instructions 'No special instructions were received'

loop_
_space_group_symop_id
_space_group_symop_operation_xyz
1 x,y,z
2 x+1/2,-y+1/2,-z
3 -x,y+1/2,-z+1/2
4 -x+1/2,-y,z+1/2

loop_
_atom_site_label
_atom_site_type_symbol
_atom_site_fract_x
_atom_site_fract_y
_atom_site_fract_z
_atom_site_U_iso_or_equiv
_atom_site_adp_type
_atom_site_occupancy
_atom_site_refinement_flags_posn
O(1) O 0.26784(5) 0.96264(4) 0.77794(3) 0.00486(8) Uani 1.000000 .
O(2) O 0.43047(5) 1.12557(4) 0.88343(3) 0.00431(9) Uani 1.000000 .
O(3) O 0.70864(4) 0.94885(4) 0.60023(3) 0.00469(9) Uani 1.000000 .
N(1) N 0.44254(6) 1.03638(5) 0.52576(4) 0.00299(9) Uani 1.000000 .
N(2) N 0.73429(6) 0.75559(5) 0.40098(5) 0.00352(9) Uani 1.000000 .
C(1) C 0.37322(6) 1.06538(5) 0.77654(5) 0.00255(10) Uani 1.000000 .
C(2) C 0.42601(7) 1.13480(5) 0.63939(5) 0.00291(10) Uani 1.000000 .
C(3) C 0.28349(8) 1.24505(6) 0.60455(5) 0.00724(11) Uani 1.000000 .
C(4) C 0.58871(7) 0.95483(6) 0.51394(4) 0.00269(10) Uani 1.000000 .
C(5) C 0.59807(7) 0.86700(6) 0.38216(5) 0.00387(10) Uani 1.000000 .
H(1) H 0.3604(11) 1.0399(9) 0.4504(8) 0.0128(17) Uani 1.000000 .
H(2a H 0.8598(13) 0.7979(11) 0.4076(10) 0.024(3) Uani 1.000000 .
H(2b H 0.7356(12) 0.6796(12) 0.3276(10) 0.021(2) Uani 1.000000 .
H(2c H 0.7007(12) 0.7014(10) 0.4889(10) 0.020(2) Uani 1.000000 .
H(2) H 0.5548(10) 1.1850(9) 0.6538(6) 0.0127(17) Uani 1.000000 .
H(3a H 0.1557(11) 1.1945(9) 0.5856(8) 0.024(2) Uani 1.000000 .
H(3b H 0.3209(12) 1.3040(9) 0.5129(9) 0.029(2) Uani 1.000000 .
H(3c H 0.2711(12) 1.3150(10) 0.6895(9) 0.026(2) Uani 1.000000 .
H(5a H 0.4700(10) 0.8158(10) 0.3597(8) 0.0215(19) Uani 1.000000 .
H(5b H 0.6344(12) 0.9322(9) 0.2949(8) 0.025(2) Uani 1.000000 .

loop_
_atom_site_aniso_label
_atom_site_aniso_U_11
_atom_site_aniso_U_22
_atom_site_aniso_U_33
_atom_site_aniso_U_12
_atom_site_aniso_U_13
_atom_site_aniso_U_23
O(1) 0.00751(16) 0.00425(17) 0.00282(15) -0.00274(14) 0.00156(12) -0.00113(13)
O(2) 0.00547(16) 0.00555(18) 0.00192(14) -0.00162(14) 0.00007(12) -0.00147(13)
O(3) 0.00539(16) 0.00472(18) 0.00397(15) 0.00143(14) -0.00142(12) -0.00123(13)
N(1) 0.00451(19) 0.0032(2) 0.00124(18) 0.00079(18) 0.00008(15) -0.00015(17)
N(2) 0.0042(2) 0.0027(2) 0.0037(2) 0.00159(18) 0.00049(18) -0.00035(18)
C(1) 0.0033(2) 0.0020(2) 0.0023(2) 0.00072(17) -0.00064(16) -0.00111(17)
C(2) 0.0050(2) 0.0019(2) 0.0018(2) 0.0005(2) -0.00014(17) 0.00002(17)
C(3) 0.0108(3) 0.0055(3) 0.0055(2) 0.0049(2) -0.0005(2) 0.0005(2)
C(4) 0.0042(2) 0.0024(2) 0.00144(19) 0.00019(19) 0.00005(15) 0.00010(17)
C(5) 0.0054(2) 0.0039(2) 0.0023(2) 0.00101(18) -0.00036(16) -0.00114(19)
H(1) 0.013(4) -0.001(4) 0.026(5) 0.004(4) 0.002(4) -0.005(4)
H(2a 0.009(6) 0.035(7) 0.029(6) 0.011(5) -0.001(5) -0.005(5)
H(2b 0.012(5) 0.019(6) 0.033(6) 0.010(5) 0.002(4) -0.002(5)
H(2c 0.016(5) 0.023(6) 0.020(5) -0.005(5) -0.004(4) 0.007(5)
H(2) 0.019(5) 0.007(4) 0.012(3) -0.004(4) 0.004(3) -0.007(3)
H(3a 0.023(5) 0.024(5) 0.025(5) 0.012(5) -0.011(4) -0.001(4)
H(3b 0.043(5) 0.019(5) 0.026(5) 0.006(5) -0.001(4) -0.000(5)
H(3c 0.037(5) 0.022(5) 0.019(4) 0.008(5) -0.006(4) -0.008(4)
H(5a 0.010(5) 0.026(5) 0.029(4) 0.006(4) -0.004(3) -0.003(4)
H(5b 0.045(6) 0.014(5) 0.017(4) 0.009(4) 0.010(4) 0.008(4)

loop_
_atom_type_symbol
_atom_type_description
_atom_type_scat_dispersion_real
_atom_type_scat_dispersion_imag
_atom_type_scat_source
_atom_type_scat_dispersion_source
C C 0.00347 0.00161 'Clementi & Roetti, C., At. Data Nucl. Data Tables 1974, 14, (177-478); Clementi & Raimondi, J. Chem. Phys., 1963, 38, (2686-2689)' 'Henke, Gullikson and Davis, At. Data and Nucl. Data Tables, 1993, 54, 2'
H H 0.00000 0.00000 'Clementi & Roetti, C., At. Data Nucl. Data Tables 1974, 14, (177-478); Clementi & Raimondi, J. Chem. Phys., 1963, 38, (2686-2689)' 'Henke, Gullikson and Davis, At. Data and Nucl. Data Tables, 1993, 54, 2'
N N 0.00653 0.00323 'Clementi & Roetti, C., At. Data Nucl. Data Tables 1974, 14, (177-478); Clementi & Raimondi, J. Chem. Phys., 1963, 38, (2686-2689)' 'Henke, Gullikson and Davis, At. Data and Nucl. Data Tables, 1993, 54, 2'
O O 0.01158 0.00611 'Clementi & Roetti, C., At. Data Nucl. Data Tables 1974, 14, (177-478); Clementi & Raimondi, J. Chem. Phys., 1963, 38, (2686-2689)' 'Henke, Gullikson and Davis, At. Data and Nucl. Data Tables, 1993, 54, 2'

loop_
_geom_angle_atom_site_label_1
_geom_angle_atom_site_label_2
_geom_angle_atom_site_label_3
_geom_angle
_geom_angle_site_symmetry_1
_geom_angle_site_symmetry_3
_geom_angle_publ_flag
C(4) N(1) C(2) 120.33(4) . . ?
O(2) C(1) O(1) 123.79(4) . . ?
C(2) C(1) O(1) 120.20(4) . . ?
C(2) C(1) O(2) 115.76(4) . . ?
C(1) C(2) N(1) 113.98(4) . . ?
C(3) C(2) N(1) 109.27(4) . . ?
C(3) C(2) C(1) 107.89(4) . . ?
N(1) C(4) O(3) 124.04(4) . . ?
C(5) C(4) O(3) 120.95(4) . . ?
C(5) C(4) N(1) 115.01(4) . . ?
C(4) C(5) N(2) 108.48(4) . . ?

loop_
_geom_bond_atom_site_label_1
_geom_bond_atom_site_label_2
_geom_bond_distance
_geom_bond_site_symmetry_2
_geom_bond_publ_flag
O(1) C(1) 1.2523(6) . ?
O(2) C(1) 1.2610(6) . ?
O(3) C(4) 1.2280(6) . ?
N(1) C(2) 1.4525(6) . ?
N(1) C(4) 1.3419(7) . ?
N(2) C(5) 1.4776(6) . ?
C(1) C(2) 1.5395(6) . ?
C(2) C(3) 1.5295(7) . ?
C(4) C(5) 1.5309(6) . ?
